data_4088265
loop_
_publ_author_name
'Kyri, Andreas W.'
'Schnakenburg, Gregor'
'Streubel, Rainer'

_publ_section_title
;
 C-Trifluoromethyl-Substituted 1,2-Oxaphosphetane Complexes: Synthetic and
 Structural Study
;
_journal_issue 4
_journal_name_full Organometallics
_journal_page_first 563
_journal_paper_doi 10.1021/acs.organomet.5b00974
_journal_volume 35
_journal_year 2016
_chemical_formula_moiety 'C16 H21 F6 O6 P Si2 W'
_chemical_formula_sum 'C16 H21 F6 O6 P Si2 W'
_chemical_formula_weight 694.33
_space_group_crystal_system triclinic
_space_group_IT_number 2
_space_group_name_Hall '-P 1'
_space_group_name_H-M_alt 'P -1'
_atom_sites_solution_hydrogens geom
_atom_sites_solution_primary iterative
_atom_sites_solution_secondary difmap
_audit_creation_date 2014-10-07
_audit_creation_method
;
Olex2 1.2
(compiled 2014.07.22 svn.r2960 for OlexSys, GUI svn.r4862)
;
_cell_angle_alpha 70.869(5)
_cell_angle_beta 79.168(6)
_cell_angle_gamma 66.889(5)
_cell_formula_units_Z 2
_cell_length_a 8.9748(9)
_cell_length_b 10.3623(9)
_cell_length_c 15.4170(13)
_cell_measurement_reflns_used 4087
_cell_measurement_temperature 100
_cell_measurement_theta_max 28.11
_cell_measurement_theta_min 2.47
_cell_volume 1243.0(2)
_computing_molecular_graphics 'Olex2 (Dolomanov et al., 2009)'
_computing_publication_material 'Olex2 (Dolomanov et al., 2009)'
_computing_structure_refinement 'XL (Sheldrick, 2008)'
_computing_structure_solution
;
Superflip (Palatinus & Chapuis, 2007;Palatinus & van der Lee, 2008;
Palatinus et al., 2012)
;
_diffrn_ambient_temperature 100
_diffrn_detector_area_resol_mean 8
_diffrn_measured_fraction_theta_full 0.984
_diffrn_measured_fraction_theta_max 0.981
_diffrn_measurement_device_type 'Bruker X8-KappaApexII'
_diffrn_measurement_method 'fine slicing \w and \f scans'
_diffrn_radiation_monochromator graphite
_diffrn_radiation_type MoK\a
_diffrn_radiation_wavelength 0.71073
_diffrn_reflns_av_R_equivalents 0.0426
_diffrn_reflns_av_unetI/netI 0.0712
_diffrn_reflns_limit_h_max 9
_diffrn_reflns_limit_h_min -11
_diffrn_reflns_limit_k_max 13
_diffrn_reflns_limit_k_min -13
_diffrn_reflns_limit_l_max 20
_diffrn_reflns_limit_l_min -19
_diffrn_reflns_number 12106
_diffrn_reflns_theta_full 26.00
_diffrn_reflns_theta_max 28.00
_diffrn_reflns_theta_min 2.76
_diffrn_source 'sealed tube'
_diffrn_standards_number 0
_exptl_absorpt_coefficient_mu 4.880
_exptl_absorpt_correction_T_max 0.7460
_exptl_absorpt_correction_T_min 0.5698
_exptl_absorpt_correction_type empirical
_exptl_absorpt_process_details
;
SADABS-2008/1 (Bruker,2008) was used for absorption correction.
wR2(int) was 0.0857 before and 0.0476 after correction.
The Ratio of minimum to maximum transmission is 0.7638.
The \l/2 correction factor is Not present.
;
_exptl_crystal_colour 'clear colourless'
_exptl_crystal_colour_lustre clear
_exptl_crystal_colour_primary colourless
_exptl_crystal_density_diffrn 1.855
_exptl_crystal_density_method 'not measured'
_exptl_crystal_description plate
_exptl_crystal_F_000 672
_exptl_crystal_size_max 0.05
_exptl_crystal_size_mid 0.04
_exptl_crystal_size_min 0.01
_refine_diff_density_max 2.431
_refine_diff_density_min -2.734
_refine_diff_density_rms 0.165
_refine_ls_extinction_method none
_refine_ls_goodness_of_fit_ref 1.024
_refine_ls_hydrogen_treatment constr
_refine_ls_matrix_type full
_refine_ls_number_parameters 486
_refine_ls_number_reflns 5889
_refine_ls_number_restraints 293
_refine_ls_restrained_S_all 1.030
_refine_ls_R_factor_all 0.0747
_refine_ls_R_factor_gt 0.0464
_refine_ls_shift/su_max 0.002
_refine_ls_shift/su_mean 0.000
_refine_ls_structure_factor_coef Fsqd
_refine_ls_weighting_details 'calc w=1/[\s^2^(Fo^2^)+(0.0430P)^2^+5.5276P] where P=(Fo^2^+2Fc^2^)/3'
_refine_ls_weighting_scheme calc
_refine_ls_wR_factor_gt 0.1034
_refine_ls_wR_factor_ref 0.1170
_reflns_number_gt 4355
_reflns_number_total 5889
_reflns_threshold_expression >2sigma(I)
_cod_data_source_file om5b00974_si_001.cif
_cod_data_source_block 3684f
_cod_database_code 4088265
_olex2_refinement_description
;
1. Fixed Uiso
 At 1.2 times of:
  All C(H) groups, All C(H,H) groups
 At 1.5 times of:
  All C(H,H,H) groups
2. Restrained distances
 Si2-C10S = Si2-C10T = Si2-C9S = Si2-C9T = Si2-C11S = Si2-C11T
 1.81 with sigma of 0.001
 Si1-C6S = Si1-C7S = Si1-C8S
 1.81 with sigma of 0.001
 F2A-F3A
 2.2 with sigma of 0.01
 C3-F3A
 1.39 with sigma of 0.01
3. Uiso/Uaniso restraints and constraints
C11 \\sim C9 \\sim C10 \\sim C11S \\sim C9S \\sim C10S \\sim C11T \\sim C9T
\\sim C10T: within 1.7A with sigma of 0.007 and sigma for terminal atoms of
0.014
C6 \\sim C7 \\sim C8 \\sim C6S \\sim C7S \\sim C8S: within 1.7A with sigma of
0.007 and sigma for terminal atoms of 0.014
F1 \\sim F2 \\sim F3 \\sim F1A \\sim F2A \\sim F3A \\sim C3: within 1.7A with
sigma of 0.007 and sigma for terminal atoms of 0.014
Uanis(C13) \\sim Ueq, Uanis(C2) \\sim Ueq, Uanis(C3) \\sim Ueq, Uanis(C4) \\sim
Ueq, Uanis(C5) \\sim Ueq, Uanis(C6) \\sim Ueq, Uanis(C7) \\sim Ueq, Uanis(C8)
\\sim Ueq, Uanis(C9) \\sim Ueq, Uanis(C10) \\sim Ueq, Uanis(C12S) \\sim Ueq,
Uanis(C14S) \\sim Ueq: with sigma of 0.008 and sigma for terminal atoms of 0.016
Uanis(F4) \\sim Ueq, Uanis(F5) \\sim Ueq, Uanis(F6) \\sim Ueq, Uanis(F4A) \\sim
Ueq, Uanis(F5A) \\sim Ueq, Uanis(F6A) \\sim Ueq, Uanis(F1) \\sim Ueq, Uanis(F2)
\\sim Ueq, Uanis(F3) \\sim Ueq, Uanis(F1A) \\sim Ueq, Uanis(F2A) \\sim Ueq,
Uanis(F3A) \\sim Ueq: with sigma of 0.008 and sigma for terminal atoms of 0.016
Uanis(O3S) \\sim Ueq: with sigma of 0.007 and sigma for terminal atoms of 0.014
Uanis(O1) = Uanis(C1S)
Uanis(O1S) = Uanis(C1)
4. Others
 Sof(C6S)=Sof(H6SA)=Sof(H6SB)=Sof(H6SC)=Sof(C7S)=Sof(H7SA)=Sof(H7SB)=Sof(H7SC)=
 Sof(C8S)=Sof(H8SA)=Sof(H8SB)=Sof(H8SC)=1-FVAR(1)
 Sof(C6)=Sof(H6A)=Sof(H6B)=Sof(H6C)=Sof(C7)=Sof(H7A)=Sof(H7B)=Sof(H7C)=Sof(C8)=
 Sof(H8A)=Sof(H8B)=Sof(H8C)=FVAR(1)
 Sof(C12S)=Sof(C14S)=Sof(O5S)=Sof(O3S)=1-FVAR(2)
 Sof(O3)=Sof(O5)=Sof(C14)=Sof(C12)=FVAR(2)
 Sof(O1S)=Sof(C1S)=Sof(H1SA)=Sof(H1SB)=1-FVAR(3)
 Sof(O1)=Sof(C1)=Sof(H1A)=Sof(H1B)=FVAR(3)
 Sof(F6A)=Sof(F4A)=Sof(F5A)=1-FVAR(4)
 Sof(F6)=Sof(F4)=Sof(F5)=FVAR(4)
 Sof(F2A)=Sof(F3A)=Sof(F1A)=1-FVAR(5)
 Sof(F1)=Sof(F3)=Sof(F2)=FVAR(5)
 Fixed Sof: C9(0.3) H9A(0.3) H9B(0.3) H9C(0.3) C10(0.3) H10A(0.3) H10B(0.3)
 H10C(0.3) C11(0.3) H11A(0.3) H11B(0.3) H11C(0.3) C11S(0.43) H11D(0.43)
 H11E(0.43) H11F(0.43) C9S(0.43) H9SA(0.43) H9SB(0.43) H9SC(0.43) C10S(0.43)
 H10D(0.43) H10E(0.43) H10F(0.43) C9T(0.27) H9TA(0.27) H9TB(0.27) H9TC(0.27)
 C10T(0.27) H10G(0.27) H10H(0.27) H10I(0.27) C11T(0.27) H11G(0.27) H11H(0.27)
 H11I(0.27)
5.a Ternary CH refined with riding coordinates:
 C5(H5)
5.b Secondary CH2 refined with riding coordinates:
 C1(H1A,H1B), C1S(H1SA,H1SB)
5.c Idealised Me refined as rotating group:
 C9(H9A,H9B,H9C), C10(H10A,H10B,H10C), C11(H11A,H11B,H11C), C11S(H11D,H11E,
 H11F), C9S(H9SA,H9SB,H9SC), C10S(H10D,H10E,H10F), C9T(H9TA,H9TB,H9TC),
 C10T(H10G,H10H,H10I), C11T(H11G,H11H,H11I), C6(H6A,H6B,H6C), C7(H7A,H7B,H7C),
 C8(H8A,H8B,H8C), C6S(H6SA,H6SB,H6SC), C7S(H7SA,H7SB,H7SC), C8S(H8SA,H8SB,H8SC)
;
_olex2_submission_special_instructions 'No special instructions were received'

loop_
_space_group_symop_id
_space_group_symop_operation_xyz
1 'x, y, z'
2 '-x, -y, -z'

loop_
_atom_site_label
_atom_site_type_symbol
_atom_site_fract_x
_atom_site_fract_y
_atom_site_fract_z
_atom_site_U_iso_or_equiv
_atom_site_adp_type
_atom_site_occupancy
_atom_site_calc_flag
_atom_site_disorder_assembly
_atom_site_disorder_group
_atom_site_refinement_flags_posn
_atom_site_refinement_flags_adp
W W 0.03226(4) 0.67638(3) 0.66470(2) 0.03912(11) Uani 1 d . . . .
P P 0.1822(3) 0.4284(2) 0.75647(15) 0.0491(6) Uani 1 d C . . .
Si1 Si 0.0584(3) 0.1644(3) 0.79448(19) 0.0591(7) Uani 1 d . . D .
Si2 Si 0.3786(3) 0.1848(2) 0.65817(15) 0.0534(6) Uani 1 d . . D .
F1 F 0.381(2) 0.120(2) 0.9246(15) 0.079(5) Uani 0.60(3) d A 1 . U
F6 F 0.222(3) 0.6001(19) 0.8941(17) 0.075(8) Uani 0.37(3) d B 1 . U
F3 F 0.5856(17) 0.1713(17) 0.9233(12) 0.084(4) Uani 0.60(3) d A 1 . U
F4 F 0.499(5) 0.437(3) 0.932(2) 0.088(8) Uani 0.37(3) d B 1 . U
F5 F 0.264(2) 0.440(2) 1.0279(15) 0.064(6) Uani 0.37(3) d B 1 . U
F2 F 0.3852(19) 0.217(2) 1.0261(9) 0.089(4) Uani 0.60(3) d A 1 . U
O4 O 0.1274(10) 0.5799(7) 0.4803(4) 0.092(3) Uani 1 d . . . .
O6 O -0.0867(12) 0.7791(8) 0.8474(5) 0.088(2) Uani 1 d . . . .
O7 O -0.2856(9) 0.6000(10) 0.6880(7) 0.101(3) Uani 1 d . . . .
C2 C 0.3252(15) 0.3690(13) 0.8831(8) 0.082(3) Uani 1 d . . . U
C3 C 0.4171(14) 0.2098(13) 0.9420(7) 0.077(3) Uani 1 d A . D U
C4 C 0.343(2) 0.488(2) 0.9136(12) 0.114(5) Uani 1 d B . . U
C5 C 0.1801(8) 0.2803(7) 0.7203(4) 0.0286(13) Uani 1 d C . . U
H5 H 0.1102 0.3368 0.6671 0.034 Uiso 1 calc . . R .
C13 C 0.0968(11) 0.6139(9) 0.5472(6) 0.056(2) Uani 1 d E . . U
C15 C -0.0423(12) 0.7412(9) 0.7820(6) 0.055(2) Uani 1 d E . . .
C16 C -0.1700(10) 0.6243(10) 0.6808(6) 0.055(2) Uani 1 d E . . .
C9 C 0.335(7) 0.136(5) 0.559(3) 0.076(8) Uani 0.30 d C 1 . U
H9A H 0.2644 0.0786 0.5819 0.114 Uiso 0.30 calc C 1 GR .
H9B H 0.4377 0.0786 0.5320 0.114 Uiso 0.30 calc C 1 GR .
H9C H 0.2817 0.2259 0.5120 0.114 Uiso 0.30 calc C 1 GR .
C10 C 0.500(7) -0.012(5) 0.734(5) 0.062(8) Uani 0.30 d C 1 . U
H10A H 0.5356 -0.0041 0.7873 0.094 Uiso 0.30 calc C 1 GR .
H10B H 0.5949 -0.0593 0.6969 0.094 Uiso 0.30 calc C 1 GR .
H10C H 0.4297 -0.0701 0.7540 0.094 Uiso 0.30 calc C 1 GR .
C11 C 0.495(4) 0.334(4) 0.602(2) 0.047(7) Uani 0.30 d C 1 . .
H11A H 0.5395 0.3460 0.6506 0.070 Uiso 0.30 calc C 1 GR .
H11B H 0.4177 0.4279 0.5697 0.070 Uiso 0.30 calc C 1 GR .
H11C H 0.5839 0.2976 0.5577 0.070 Uiso 0.30 calc C 1 GR .
C11S C 0.465(2) 0.3016(19) 0.5660(13) 0.058(6) Uani 0.43 d C 2 D .
H11D H 0.3783 0.3788 0.5281 0.087 Uiso 0.43 calc C 2 GR .
H11E H 0.5450 0.2434 0.5279 0.087 Uiso 0.43 calc C 2 GR .
H11F H 0.5175 0.3459 0.5921 0.087 Uiso 0.43 calc C 2 GR .
C9S C 0.309(3) 0.103(3) 0.5941(15) 0.088(8) Uani 0.43 d C 2 D .
H9SA H 0.2950 0.0132 0.6350 0.131 Uiso 0.43 calc C 2 GR .
H9SB H 0.3887 0.0807 0.5434 0.131 Uiso 0.43 calc C 2 GR .
H9SC H 0.2044 0.1720 0.5694 0.131 Uiso 0.43 calc C 2 GR .
C10S C 0.533(4) 0.045(3) 0.733(3) 0.079(10) Uani 0.43 d C 2 D .
H10D H 0.6324 0.0687 0.7188 0.119 Uiso 0.43 calc C 2 GR .
H10E H 0.5573 -0.0499 0.7222 0.119 Uiso 0.43 calc C 2 GR .
H10F H 0.4947 0.0400 0.7969 0.119 Uiso 0.43 calc C 2 GR .
C9T C 0.326(7) 0.190(5) 0.549(2) 0.073(9) Uani 0.27 d C 3 D .
H9TA H 0.2591 0.1296 0.5602 0.110 Uiso 0.27 calc C 3 GR .
H9TB H 0.4253 0.1511 0.5121 0.110 Uiso 0.27 calc C 3 GR .
H9TC H 0.2649 0.2906 0.5163 0.110 Uiso 0.27 calc C 3 GR .
C10T C 0.517(8) 0.011(5) 0.721(6) 0.068(11) Uani 0.27 d C 3 D .
H10G H 0.5786 0.0275 0.7598 0.103 Uiso 0.27 calc C 3 GR .
H10H H 0.5926 -0.0389 0.6771 0.103 Uiso 0.27 calc C 3 GR .
H10I H 0.4555 -0.0497 0.7593 0.103 Uiso 0.27 calc C 3 GR .
C11T C 0.509(4) 0.290(3) 0.636(2) 0.046(6) Uani 0.27 d C 3 D .
H11G H 0.4454 0.3941 0.6127 0.069 Uiso 0.27 calc C 3 GR .
H11H H 0.5968 0.2596 0.5903 0.069 Uiso 0.27 calc C 3 GR .
H11I H 0.5553 0.2727 0.6933 0.069 Uiso 0.27 calc C 3 GR .
C6 C -0.044(2) 0.246(2) 0.8988(13) 0.066(5) Uani 0.528(13) d D 1 . U
H6A H 0.0177 0.1859 0.9530 0.099 Uiso 0.528(13) calc D 1 GR .
H6B H -0.1558 0.2463 0.9120 0.099 Uiso 0.528(13) calc D 1 GR .
H6C H -0.0465 0.3462 0.8832 0.099 Uiso 0.528(13) calc D 1 GR .
C7 C -0.095(3) 0.173(2) 0.7352(14) 0.068(5) Uani 0.528(13) d D 1 . U
H7A H -0.1601 0.2758 0.7077 0.102 Uiso 0.528(13) calc D 1 GR .
H7B H -0.1651 0.1245 0.7781 0.102 Uiso 0.528(13) calc D 1 GR .
H7C H -0.0464 0.1244 0.6866 0.102 Uiso 0.528(13) calc D 1 GR .
C8 C 0.188(3) -0.029(2) 0.8516(14) 0.067(6) Uani 0.528(13) d D 1 . U
H8A H 0.2493 -0.0783 0.8044 0.100 Uiso 0.528(13) calc D 1 GR .
H8B H 0.1188 -0.0820 0.8908 0.100 Uiso 0.528(13) calc D 1 GR .
H8C H 0.2642 -0.0285 0.8894 0.100 Uiso 0.528(13) calc D 1 GR .
C6S C -0.1473(11) 0.2826(19) 0.8157(16) 0.075(6) Uani 0.472(13) d D 2 D .
H6SA H -0.1472 0.3401 0.8550 0.113 Uiso 0.472(13) calc D 2 GR .
H6SB H -0.2145 0.2231 0.8464 0.113 Uiso 0.472(13) calc D 2 GR .
H6SC H -0.1918 0.3487 0.7570 0.113 Uiso 0.472(13) calc D 2 GR .
C7S C 0.014(3) 0.101(3) 0.7096(11) 0.089(7) Uani 0.472(13) d D 2 D .
H7SA H -0.0347 0.1844 0.6578 0.133 Uiso 0.472(13) calc D 2 GR .
H7SB H -0.0621 0.0492 0.7375 0.133 Uiso 0.472(13) calc D 2 GR .
H7SC H 0.1147 0.0339 0.6874 0.133 Uiso 0.472(13) calc D 2 GR .
C8S C 0.141(3) 0.0043(18) 0.8888(12) 0.070(6) Uani 0.472(13) d D 2 D .
H8SA H 0.1866 0.0302 0.9309 0.105 Uiso 0.472(13) calc D 2 GR .
H8SB H 0.2267 -0.0718 0.8647 0.105 Uiso 0.472(13) calc D 2 GR .
H8SC H 0.0546 -0.0322 0.9220 0.105 Uiso 0.472(13) calc D 2 GR .
O3 O -0.1676(15) 0.9960(13) 0.5479(9) 0.046(3) Uani 0.74(3) d E 1 . .
O5 O 0.3518(15) 0.7535(14) 0.6263(15) 0.074(4) Uani 0.74(3) d E 1 . .
C14 C 0.2393(14) 0.7310(14) 0.6386(13) 0.043(3) Uani 0.74(3) d E 1 . .
C12 C -0.0967(14) 0.8830(10) 0.5871(8) 0.029(3) Uani 0.74(3) d E 1 . .
C12S C -0.043(5) 0.881(3) 0.621(3) 0.035(9) Uani 0.26(3) d E 2 . U
C14S C 0.230(4) 0.701(4) 0.679(3) 0.039(9) Uani 0.26(3) d E 2 . U
O5S O 0.359(4) 0.725(4) 0.685(4) 0.067(11) Uani 0.26(3) d E 2 . .
O3S O -0.127(4) 1.017(3) 0.568(2) 0.036(7) Uani 0.26(3) d E 2 . U
O1 O 0.3445(15) 0.3863(14) 0.8009(9) 0.038(2) Uani 0.475(11) d C 1 . .
C1 C 0.120(3) 0.374(2) 0.8944(14) 0.045(3) Uani 0.475(11) d C 1 . .
H1A H 0.0368 0.4536 0.9182 0.053 Uiso 0.475(11) calc C 1 R .
H1B H 0.1050 0.2792 0.9211 0.053 Uiso 0.475(11) calc C 1 R .
O1S O 0.1842(15) 0.4042(13) 0.8629(8) 0.045(3) Uani 0.525(11) d C 2 . .
C1S C 0.412(2) 0.386(2) 0.7725(13) 0.038(2) Uani 0.525(11) d C 2 . .
H1SA H 0.4911 0.2948 0.7599 0.046 Uiso 0.525(11) calc C 2 R .
H1SB H 0.4500 0.4698 0.7456 0.046 Uiso 0.525(11) calc C 2 R .
F6A F 0.2761(16) 0.511(2) 0.9815(11) 0.100(5) Uani 0.63(3) d B 2 . U
F4A F 0.303(2) 0.6292(15) 0.8395(11) 0.099(5) Uani 0.63(3) d B 2 . U
F5A F 0.494(3) 0.492(3) 0.9083(15) 0.120(7) Uani 0.63(3) d B 2 . U
F2A F 0.550(3) 0.196(3) 0.9565(18) 0.093(5) Uani 0.40(3) d A 2 D U
F3A F 0.407(4) 0.110(3) 0.904(2) 0.064(5) Uani 0.40(3) d A 2 D U
F1A F 0.339(3) 0.157(3) 1.0360(14) 0.080(5) Uani 0.40(3) d A 2 . U

loop_
_atom_site_aniso_label
_atom_site_aniso_U_11
_atom_site_aniso_U_22
_atom_site_aniso_U_33
_atom_site_aniso_U_23
_atom_site_aniso_U_13
_atom_site_aniso_U_12
W 0.03365(16) 0.02147(14) 0.0521(2) -0.00461(12) -0.00356(12) -0.00371(10)
P 0.0641(14) 0.0263(9) 0.0552(13) -0.0100(9) -0.0359(11) -0.0012(9)
Si1 0.0584(15) 0.0338(12) 0.0735(17) -0.0030(11) 0.0111(13) -0.0212(11)
Si2 0.0457(13) 0.0385(12) 0.0394(12) -0.0023(9) 0.0032(10) 0.0130(10)
F1 0.057(7) 0.075(6) 0.065(8) -0.002(6) -0.018(6) 0.009(5)
F6 0.094(12) 0.052(9) 0.102(14) -0.039(9) -0.025(9) -0.027(8)
F3 0.062(6) 0.107(7) 0.064(7) -0.018(5) -0.028(5) -0.005(5)
F4 0.121(14) 0.071(11) 0.101(16) -0.047(11) -0.029(11) -0.037(10)
F5 0.080(10) 0.079(11) 0.050(10) -0.035(8) -0.007(7) -0.030(8)
F2 0.094(6) 0.111(7) 0.052(5) -0.009(5) -0.017(5) -0.032(6)
O4 0.125(7) 0.056(4) 0.038(4) -0.012(3) 0.009(4) 0.018(4)
O6 0.147(8) 0.063(4) 0.062(4) -0.029(4) -0.001(5) -0.039(5)
O7 0.043(4) 0.110(7) 0.178(9) -0.076(7) 0.007(5) -0.032(4)
C2 0.095(6) 0.084(6) 0.076(6) -0.038(5) -0.046(5) -0.010(5)
C3 0.070(4) 0.091(5) 0.055(4) -0.013(4) -0.031(4) -0.009(4)
C4 0.122(8) 0.130(8) 0.109(7) -0.051(6) -0.046(6) -0.035(6)
C5 0.031(3) 0.023(3) 0.028(3) -0.006(2) -0.007(2) -0.005(2)
C13 0.054(4) 0.035(4) 0.051(4) 0.000(3) 0.002(4) 0.003(3)
C15 0.070(6) 0.032(4) 0.056(5) -0.005(4) -0.005(4) -0.016(4)
C16 0.036(4) 0.055(5) 0.066(6) -0.030(5) 0.001(4) -0.002(4)
C9 0.095(12) 0.071(14) 0.033(11) -0.030(11) 0.008(10) 0.007(11)
C10 0.065(11) 0.027(12) 0.061(11) -0.002(10) 0.003(9) 0.006(9)
C11 0.042(10) 0.040(13) 0.044(16) -0.009(10) 0.018(11) -0.010(9)
C11S 0.041(9) 0.052(11) 0.046(12) -0.003(9) 0.014(8) 0.003(8)
C9S 0.108(13) 0.072(13) 0.028(11) -0.020(10) 0.015(11) 0.021(11)
C10S 0.072(11) 0.033(13) 0.068(11) 0.010(11) 0.010(9) 0.022(11)
C9T 0.099(13) 0.063(15) 0.029(11) -0.029(12) 0.009(11) 0.008(13)
C10T 0.071(12) 0.019(15) 0.064(13) 0.005(12) 0.007(11) 0.017(12)
C11T 0.042(10) 0.044(13) 0.041(14) -0.014(10) 0.012(10) -0.008(10)
C6 0.061(9) 0.074(9) 0.067(9) -0.018(8) 0.003(7) -0.034(7)
C7 0.067(10) 0.067(10) 0.079(10) -0.005(8) -0.022(8) -0.039(8)
C8 0.096(12) 0.056(9) 0.038(9) 0.010(7) -0.009(9) -0.033(8)
C6S 0.070(11) 0.078(11) 0.081(11) -0.018(10) 0.013(9) -0.042(9)
C7S 0.076(12) 0.074(13) 0.099(13) 0.021(11) -0.012(11) -0.044(10)
C8S 0.117(15) 0.054(11) 0.032(11) 0.012(9) -0.003(11) -0.043(10)
O3 0.043(6) 0.031(5) 0.050(6) -0.008(4) -0.001(4) -0.003(4)
O5 0.059(6) 0.075(7) 0.092(12) -0.003(8) -0.004(7) -0.043(6)
C14 0.031(6) 0.043(7) 0.045(9) 0.005(6) 0.006(5) -0.020(5)
C12 0.022(5) 0.027(5) 0.027(6) -0.008(4) 0.003(4) 0.000(4)
C12S 0.035(11) 0.033(10) 0.030(11) -0.003(7) 0.014(7) -0.017(7)
C14S 0.032(11) 0.029(11) 0.038(12) -0.008(8) 0.015(7) -0.002(7)
O5S 0.059(17) 0.048(17) 0.09(3) -0.022(19) 0.010(18) -0.017(13)
O3S 0.045(12) 0.016(9) 0.043(11) -0.006(8) -0.009(9) -0.004(8)
O1 0.025(7) 0.045(4) 0.046(8) -0.014(5) -0.004(5) -0.012(6)
C1 0.043(7) 0.048(6) 0.042(7) -0.011(5) -0.016(5) -0.011(4)
O1S 0.043(7) 0.048(6) 0.042(7) -0.011(5) -0.016(5) -0.011(4)
C1S 0.025(7) 0.045(4) 0.046(8) -0.014(5) -0.004(5) -0.012(6)
F6A 0.102(8) 0.149(11) 0.064(8) -0.019(9) -0.009(6) -0.069(8)
F4A 0.140(11) 0.106(8) 0.098(9) -0.042(7) -0.017(8) -0.076(7)
F5A 0.123(11) 0.168(15) 0.090(10) -0.036(10) -0.044(8) -0.057(11)
F2A 0.067(7) 0.119(7) 0.071(8) -0.011(7) -0.031(6) -0.011(6)
F3A 0.062(8) 0.060(7) 0.050(8) -0.011(6) -0.014(7) 0.000(6)
F1A 0.086(8) 0.082(8) 0.061(6) -0.018(6) -0.015(6) -0.017(6)

loop_
_atom_type_symbol
_atom_type_description
_atom_type_scat_dispersion_real
_atom_type_scat_dispersion_imag
_atom_type_scat_source
C C 0.0033 0.0016 'International Tables Vol C Tables 4.2.6.8 and 6.1.1.4'
H H 0.0000 0.0000 'International Tables Vol C Tables 4.2.6.8 and 6.1.1.4'
F F 0.0171 0.0103 'International Tables Vol C Tables 4.2.6.8 and 6.1.1.4'
O O 0.0106 0.0060 'International Tables Vol C Tables 4.2.6.8 and 6.1.1.4'
P P 0.1023 0.0942 'International Tables Vol C Tables 4.2.6.8 and 6.1.1.4'
Si Si 0.0817 0.0704 'International Tables Vol C Tables 4.2.6.8 and 6.1.1.4'
W W -0.8490 6.8722 'International Tables Vol C Tables 4.2.6.8 and 6.1.1.4'

loop_
_geom_angle_atom_site_label_1
_geom_angle_atom_site_label_2
_geom_angle_atom_site_label_3
_geom_angle
C13 W P 91.4(2)
C13 W C15 177.7(4)
C13 W C16 88.6(4)
C13 W C14 87.7(6)
C13 W C12 88.1(4)
C15 W P 89.6(2)
C15 W C16 89.3(4)
C15 W C14 94.3(6)
C15 W C12 90.8(4)
C16 W P 90.5(3)
C16 W C14 176.1(6)
C16 W C12 88.5(4)
C14 W P 91.1(4)
C12 W P 178.9(4)
C12 W C14 89.8(4)
C12S W P 159.5(16)
C12S W C13 102.6(12)
C12S W C15 76.9(12)
C12S W C16 104.5(13)
C12S W C14 74.9(12)
C12S W C12 21.5(13)
C12S W C14S 83.0(15)
C14S W P 79.9(12)
C14S W C13 100.3(12)
C14S W C15 81.9(12)
C14S W C16 166.9(14)
C14S W C14 16.8(11)
C14S W C12 101.2(11)
C2 P W 126.2(3)
C5 P W 116.1(2)
C5 P C2 117.8(4)
C5 P C1 104.0(7)
C5 P C1S 106.4(6)
O1 P W 123.6(5)
O1 P C2 28.8(6)
O1 P C5 111.4(5)
O1 P C1 76.5(7)
O1 P O1S 59.1(6)
O1 P C1S 17.6(7)
C1 P W 117.4(6)
C1 P C2 48.1(7)
O1S P W 117.0(4)
O1S P C2 30.3(6)
O1S P C5 117.7(5)
O1S P C1 19.9(6)
O1S P C1S 76.6(7)
C1S P W 116.1(6)
C1S P C2 46.4(6)
C1S P C1 94.1(7)
C5 Si1 C6 106.5(6)
C7 Si1 C5 112.0(7)
C7 Si1 C6 108.1(10)
C7 Si1 C8 112.6(11)
C7 Si1 C6S 61.6(11)
C7 Si1 C7S 35.0(10)
C7 Si1 C8S 119.2(12)
C8 Si1 C5 113.5(9)
C8 Si1 C6 103.4(9)
C6S Si1 C5 109.2(7)
C6S Si1 C6 49.1(9)
C6S Si1 C8 134.8(10)
C6S Si1 C7S 96.7(12)
C7S Si1 C5 101.0(8)
C7S Si1 C6 141.6(10)
C7S Si1 C8 89.4(11)
C8S Si1 C5 123.0(10)
C8S Si1 C6 80.3(10)
C8S Si1 C8 23.1(8)
C8S Si1 C6S 115.7(12)
C8S Si1 C7S 106.5(12)
C5 Si2 C10 113(2)
C5 Si2 C11 107.1(11)
C9 Si2 C5 110.6(19)
C9 Si2 C10 100(3)
C9 Si2 C11 107(2)
C10 Si2 C11 119(2)
C11S Si2 C5 116.6(7)
C11S Si2 C9 82.7(19)
C11S Si2 C10 126(2)
C11S Si2 C11 24.4(10)
C11S Si2 C9S 101.1(12)
C11S Si2 C10S 110.8(17)
C11S Si2 C9T 71(2)
C11S Si2 C10T 118(3)
C11S Si2 C11T 37.8(13)
C9S Si2 C5 101.4(9)
C9S Si2 C9 18.4(17)
C9S Si2 C10 90(3)
C9S Si2 C11 125.5(13)
C9S Si2 C10S 110.1(15)
C9S Si2 C10T 94(3)
C9S Si2 C11T 137.3(14)
C10S Si2 C5 115.2(15)
C10S Si2 C9 116.9(19)
C10S Si2 C10 23(2)
C10S Si2 C11 98.4(17)
C9T Si2 C5 106.6(18)
C9T Si2 C9 15(2)
C9T Si2 C10 114(3)
C9T Si2 C11 95(2)
C9T Si2 C9S 31.5(18)
C9T Si2 C10S 129.5(19)
C9T Si2 C10T 116(4)
C9T Si2 C11T 109(2)
C10T Si2 C5 119(3)
C10T Si2 C9 102(4)
C10T Si2 C10 9(4)
C10T Si2 C11 111(3)
C10T Si2 C10S 16(4)
C10T Si2 C11T 98(3)
C11T Si2 C5 108.3(12)
C11T Si2 C9 119(2)
C11T Si2 C10 106(2)
C11T Si2 C11 15.1(13)
C11T Si2 C10S 84.4(18)
C3 C2 P 125.3(7)
C3 C2 C1 102.4(11)
C3 C2 C1S 107.3(10)
C4 C2 P 120.8(9)
C4 C2 C3 113.8(9)
C4 C2 C1 113.9(12)
C4 C2 C1S 105.7(13)
O1 C2 P 38.7(7)
O1 C2 C3 114.5(11)
O1 C2 C4 114.3(14)
O1 C2 C1 95.9(10)
O1 C2 O1S 78.6(9)
O1 C2 C1S 17.8(8)
C1 C2 P 57.9(7)
O1S C2 P 39.9(7)
O1S C2 C3 120.1(12)
O1S C2 C4 111.0(12)
O1S C2 C1 20.8(9)
O1S C2 C1S 96.2(9)
C1S C2 P 56.4(6)
C1S C2 C1 113.7(9)
F1 C3 F3 106.2(14)
F1 C3 F2 116.1(17)
F1 C3 C2 111.8(13)
F1 C3 F3A 15(2)
F1 C3 F1A 83.1(15)
F3 C3 C2 110.9(12)
F3 C3 F1A 123.1(11)
F2 C3 F3 107.3(11)
F2 C3 C2 104.4(11)
F2 C3 F3A 129.5(18)
F2 C3 F1A 33.1(9)
F2A C3 F1 126(2)
F2A C3 F3 26.3(12)
F2A C3 F2 82.2(14)
F2A C3 C2 111.1(15)
F2A C3 F3A 117.1(15)
F2A C3 F1A 104.7(15)
F3A C3 F3 94.2(16)
F3A C3 C2 109.5(15)
F3A C3 F1A 97.0(17)
F1A C3 C2 116.9(11)
F6 C4 F4 144(2)
F6 C4 F5 91.4(18)
F6 C4 C2 109.0(13)
F6 C4 F4A 44.0(12)
F6 C4 F5A 122(2)
F4 C4 F5 96.6(19)
F4 C4 C2 104.4(16)
F4 C4 F4A 111(2)
F4 C4 F5A 24.0(16)
C2 C4 F5 97.3(13)
F6A C4 F6 72.4(17)
F6A C4 F4 102.3(19)
F6A C4 F5 25.2(11)
F6A C4 C2 118.7(19)
F6A C4 F4A 108.5(17)
F6A C4 F5A 108.5(15)
F4A C4 F5 132.3(15)
F4A C4 C2 111.1(11)
F5A C4 F5 112.4(14)
F5A C4 C2 118.0(18)
F5A C4 F4A 87.6(18)
P C5 Si1 118.8(4)
P C5 Si2 114.5(4)
P C5 H5 100.2
Si1 C5 Si2 117.6(3)
Si1 C5 H5 100.2
Si2 C5 H5 100.2
O4 C13 W 177.5(9)
O6 C15 W 178.8(9)
O7 C16 W 177.7(9)
Si2 C9 H9A 109.5
Si2 C9 H9B 109.5
Si2 C9 H9C 109.5
Si2 C10 H10A 109.5
Si2 C10 H10B 109.5
Si2 C10 H10C 109.5
Si2 C11 H11A 109.5
Si2 C11 H11B 109.5
Si2 C11 H11C 109.5
Si2 C11S H11D 109.5
Si2 C11S H11E 109.5
Si2 C11S H11F 109.5
H11D C11S H11E 109.5
H11D C11S H11F 109.5
H11E C11S H11F 109.5
Si2 C9S H9SA 109.5
Si2 C9S H9SB 109.5
Si2 C9S H9SC 109.5
H9SA C9S H9SB 109.5
H9SA C9S H9SC 109.5
H9SB C9S H9SC 109.5
Si2 C10S H10D 109.5
Si2 C10S H10E 109.5
Si2 C10S H10F 109.5
H10D C10S H10E 109.5
H10D C10S H10F 109.5
H10E C10S H10F 109.5
Si2 C9T H9TA 109.5
Si2 C9T H9TB 109.5
Si2 C9T H9TC 109.5
Si2 C10T H10G 109.5
Si2 C10T H10H 109.5
Si2 C10T H10I 109.5
Si2 C11T H11G 109.5
Si2 C11T H11H 109.5
Si2 C11T H11I 109.5
Si1 C6 H6A 109.5
Si1 C6 H6B 109.5
Si1 C6 H6C 109.5
Si1 C7 H7A 109.5
Si1 C7 H7B 109.5
Si1 C7 H7C 109.5
Si1 C8 H8A 109.5
Si1 C8 H8B 109.5
Si1 C8 H8C 109.5
Si1 C6S H6SA 109.5
Si1 C6S H6SB 109.5
Si1 C6S H6SC 109.5
H6SA C6S H6SB 109.5
H6SA C6S H6SC 109.5
H6SB C6S H6SC 109.5
Si1 C7S H7SA 109.5
Si1 C7S H7SB 109.5
Si1 C7S H7SC 109.5
H7SA C7S H7SB 109.5
H7SA C7S H7SC 109.5
H7SB C7S H7SC 109.5
Si1 C8S H8SA 109.5
Si1 C8S H8SB 109.5
Si1 C8S H8SC 109.5
H8SA C8S H8SB 109.5
H8SA C8S H8SC 109.5
H8SB C8S H8SC 109.5
O5 C14 W 177.0(12)
O3 C12 W 177.6(10)
O3S C12S W 158(3)
O5S C14S W 177(3)
C2 O1 P 112.5(11)
P C1 H1A 116.1
P C1 H1B 116.1
C2 C1 P 74.0(9)
C2 C1 H1A 116.1
C2 C1 H1B 116.1
H1A C1 H1B 113.1
C2 O1S P 109.9(11)
P C1S H1SA 115.7
P C1S H1SB 115.7
C2 C1S P 77.2(8)
C2 C1S H1SA 115.7
C2 C1S H1SB 115.7
H1SA C1S H1SB 112.7

loop_
_geom_bond_atom_site_label_1
_geom_bond_atom_site_label_2
_geom_bond_distance
W P 2.4562(19)
W C13 2.028(10)
W C15 2.039(10)
W C16 2.039(10)
W C14 2.081(12)
W C12 2.062(10)
W C12S 1.87(3)
W C14S 1.95(4)
P C2 2.317(9)
P C5 1.805(7)
P O1 1.568(12)
P C1 2.04(2)
P O1S 1.579(12)
P C1S 1.980(17)
Si1 C5 1.898(7)
Si1 C6 1.968(19)
Si1 C7 1.750(17)
Si1 C8 1.886(19)
Si1 C6S 1.8103(11)
Si1 C7S 1.8104(11)
Si1 C8S 1.8098(11)
Si2 C5 1.915(7)
Si2 C9 1.90(4)
Si2 C10 1.97(3)
Si2 C11 2.07(3)
Si2 C11S 1.8099(11)
Si2 C9S 1.8101(11)
Si2 C10S 1.8101(11)
Si2 C9T 1.8100(11)
Si2 C10T 1.8100(11)
Si2 C11T 1.8100(11)
F1 C3 1.22(2)
F6 C4 1.23(2)
F3 C3 1.403(18)
F4 C4 1.34(4)
F5 C4 1.76(3)
F2 C3 1.293(16)
O4 C13 1.149(11)
O6 C15 1.148(10)
O7 C16 1.139(11)
C2 C3 1.568(15)
C2 C4 1.531(18)
C2 O1 1.208(17)
C2 C1 1.79(2)
C2 O1S 1.241(16)
C2 C1S 1.72(2)
C3 F2A 1.20(2)
C3 F3A 1.384(10)
C3 F1A 1.51(3)
C4 F6A 1.151(19)
C4 F4A 1.49(2)
C4 F5A 1.36(3)
C5 H5 1.0000
C9 H9A 0.9800
C9 H9B 0.9800
C9 H9C 0.9800
C10 H10A 0.9800
C10 H10B 0.9800
C10 H10C 0.9800
C11 H11A 0.9800
C11 H11B 0.9800
C11 H11C 0.9800
C11S H11D 0.9800
C11S H11E 0.9800
C11S H11F 0.9800
C9S H9SA 0.9800
C9S H9SB 0.9800
C9S H9SC 0.9800
C10S H10D 0.9800
C10S H10E 0.9800
C10S H10F 0.9800
C9T H9TA 0.9800
C9T H9TB 0.9800
C9T H9TC 0.9800
C10T H10G 0.9800
C10T H10H 0.9800
C10T H10I 0.9800
C11T H11G 0.9800
C11T H11H 0.9800
C11T H11I 0.9800
C6 H6A 0.9800
C6 H6B 0.9800
C6 H6C 0.9800
C7 H7A 0.9800
C7 H7B 0.9800
C7 H7C 0.9800
C8 H8A 0.9800
C8 H8B 0.9800
C8 H8C 0.9800
C6S H6SA 0.9800
C6S H6SB 0.9800
C6S H6SC 0.9800
C7S H7SA 0.9800
C7S H7SB 0.9800
C7S H7SC 0.9800
C8S H8SA 0.9800
C8S H8SB 0.9800
C8S H8SC 0.9800
O3 C12 1.112(14)
O5 C14 1.092(16)
C12S O3S 1.36(4)
C14S O5S 1.30(5)
C1 H1A 0.9900
C1 H1B 0.9900
C1S H1SA 0.9900
C1S H1SB 0.9900

loop_
_geom_torsion_atom_site_label_1
_geom_torsion_atom_site_label_2
_geom_torsion_atom_site_label_3
_geom_torsion_atom_site_label_4
_geom_torsion
W P C2 C3 178.6(8)
W P C2 C4 -4.2(14)
W P C2 O1 -95.5(11)
W P C2 C1 96.3(9)
W P C2 O1S 82.2(11)
W P C2 C1S -93.2(9)
W P C5 Si1 -109.0(3)
W P C5 Si2 104.9(3)
W P O1 C2 105.1(11)
W P C1 C2 -115.3(6)
W P O1S C2 -116.1(9)
W P C1S C2 116.2(6)
P W C13 O4 118(17)
P W C15 O6 -144(41)
P W C16 O7 -178(100)
P W C14 O5 14(27)
P W C12 O3 115(26)
P W C12S O3S 179(5)
P W C14S O5S 167(53)
P C2 C3 F1 -12.6(19)
P C2 C3 F3 105.8(13)
P C2 C3 F2 -138.9(13)
P C2 C3 F2A 134.0(18)
P C2 C3 F3A 3(2)
P C2 C3 F1A -105.9(16)
P C2 C4 F6 31(2)
P C2 C4 F4 -136.4(19)
P C2 C4 F5 124.7(10)
P C2 C4 F6A 110.5(17)
P C2 C4 F4A -16(2)
P C2 C4 F5A -115.0(17)
C2 P C5 Si1 71.3(6)
C2 P C5 Si2 -74.8(5)
C3 C2 C4 F6 -151.8(19)
C3 C2 C4 F4 41(2)
C3 C2 C4 F5 -57.8(15)
C3 C2 C4 F6A -72(2)
C3 C2 C4 F4A 161.3(14)
C3 C2 C4 F5A 62(2)
C3 C2 O1 P 116.6(11)
C3 C2 C1 P -124.1(8)
C3 C2 O1S P -110.3(11)
C3 C2 C1S P 121.3(8)
C4 C2 C3 F1 170.1(17)
C4 C2 C3 F3 -71.6(17)
C4 C2 C3 F2 43.7(18)
C4 C2 C3 F2A -43(2)
C4 C2 C3 F3A -174.3(19)
C4 C2 C3 F1A 76.7(19)
C4 C2 O1 P -109.6(13)
C4 C2 C1 P 112.6(11)
C4 C2 O1S P 113.4(12)
C4 C2 C1S P -116.9(10)
C5 P C2 C3 -1.7(12)
C5 P C2 C4 175.5(12)
C5 P C2 O1 84.2(12)
C5 P C2 C1 -84.0(9)
C5 P C2 O1S -98.2(11)
C5 P C2 C1S 86.5(9)
C5 P O1 C2 -109.0(11)
C5 P C1 C2 114.9(7)
C5 P O1S C2 98.2(10)
C5 P C1S C2 -113.0(7)
C13 W P C2 143.8(5)
C13 W P C5 -35.8(4)
C13 W P O1 108.6(7)
C13 W P C1 -159.7(7)
C13 W P O1S 177.9(6)
C13 W P C1S 90.3(7)
C13 W C15 O6 -26(46)
C13 W C16 O7 -87(21)
C13 W C14 O5 -77(27)
C13 W C12 O3 -178(100)
C13 W C12S O3S 46(6)
C13 W C14S O5S 77(53)
C15 W P C2 -38.2(5)
C15 W P C5 142.1(4)
C15 W P O1 -73.4(7)
C15 W P C1 18.2(7)
C15 W P O1S -4.2(6)
C15 W P C1S -91.8(7)
C15 W C13 O4 0(23)
C15 W C16 O7 92(21)
C15 W C14 O5 104(27)
C15 W C12 O3 4(24)
C15 W C12S O3S -132(6)
C15 W C14S O5S -102(53)
C16 W P C2 -127.5(5)
C16 W P C5 52.8(4)
C16 W P O1 -162.7(6)
C16 W P C1 -71.1(7)
C16 W P O1S -93.4(6)
C16 W P C1S 178.9(7)
C16 W C13 O4 27(17)
C16 W C15 O6 -53(41)
C16 W C14 O5 -100(26)
C16 W C12 O3 93(24)
C16 W C12S O3S -46(6)
C16 W C14S O5S -150(50)
C9 Si2 C5 P -141.1(16)
C9 Si2 C5 Si1 72.3(16)
C10 Si2 C5 P 108(3)
C10 Si2 C5 Si1 -39(3)
C11 Si2 C5 P -24.7(11)
C11 Si2 C5 Si1 -171.3(11)
C11S Si2 C5 P -49.0(10)
C11S Si2 C5 Si1 164.4(10)
C9S Si2 C5 P -157.7(9)
C9S Si2 C5 Si1 55.7(9)
C10S Si2 C5 P 83.5(14)
C10S Si2 C5 Si1 -63.1(14)
C9T Si2 C5 P -125.7(17)
C9T Si2 C5 Si1 87.7(18)
C10T Si2 C5 P 102(3)
C10T Si2 C5 Si1 -45(3)
C11T Si2 C5 P -8.9(12)
C11T Si2 C5 Si1 -155.5(12)
C6 Si1 C5 P 1.0(7)
C6 Si1 C5 Si2 146.1(7)
C7 Si1 C5 P 119.0(9)
C7 Si1 C5 Si2 -95.8(9)
C8 Si1 C5 P -112.1(9)
C8 Si1 C5 Si2 33.1(9)
C6S Si1 C5 P 52.7(9)
C6S Si1 C5 Si2 -162.2(9)
C7S Si1 C5 P 153.8(10)
C7S Si1 C5 Si2 -61.0(10)
C8S Si1 C5 P -88.0(11)
C8S Si1 C5 Si2 57.1(11)
C14 W P C2 56.1(7)
C14 W P C5 -123.6(6)
C14 W P O1 20.9(8)
C14 W P C1 112.5(8)
C14 W P O1S 90.2(7)
C14 W P C1S 2.5(8)
C14 W C13 O4 -151(17)
C14 W C15 O6 125(41)
C14 W C16 O7 -64(23)
C14 W C12 O3 -90(24)
C14 W C12S O3S 130(6)
C14 W C14S O5S 35(50)
C12 W P C2 -149(15)
C12 W P C5 31(15)
C12 W P O1 175(100)
C12 W P C1 -93(15)
C12 W P O1S -115(15)
C12 W P C1S 157(15)
C12 W C13 O4 -61(17)
C12 W C15 O6 35(41)
C12 W C16 O7 1(21)
C12 W C14 O5 -165(27)
C12 W C12S O3S -3(5)
C12 W C14S O5S -13(53)
C12S W P C2 10(2)
C12S W P C5 -170(2)
C12S W P O1 -25(2)
C12S W P C1 66(2)
C12S W P O1S 44(2)
C12S W P C1S -44(2)
C12S W C13 O4 -77(17)
C12S W C15 O6 52(41)
C12S W C16 O7 16(21)
C12S W C14 O5 179(100)
C12S W C12 O3 -45(23)
C12S W C14S O5S -24(53)
C14S W P C2 43.6(12)
C14S W P C5 -136.1(12)
C14S W P O1 8.4(13)
C14S W P C1 100.1(13)
C14S W P O1S 77.7(13)
C14S W P C1S -10.0(13)
C14S W C13 O4 -162(17)
C14S W C15 O6 136(41)
C14S W C16 O7 140(21)
C14S W C14 O5 62(26)
C14S W C12 O3 -78(24)
C14S W C12S O3S 145(6)
O1 P C2 C3 -85.9(14)
O1 P C2 C4 91.3(17)
O1 P C2 C1 -168.2(15)
O1 P C2 O1S 177.6(17)
O1 P C2 C1S 2.3(15)
O1 P C5 Si1 102.3(6)
O1 P C5 Si2 -43.8(6)
O1 P C1 C2 5.8(7)
O1 P O1S C2 -1.3(10)
O1 P C1S C2 -4(2)
O1 C2 C3 F1 -56(2)
O1 C2 C3 F3 62.5(16)
O1 C2 C3 F2 177.8(15)
O1 C2 C3 F2A 91(2)
O1 C2 C3 F3A -40(2)
O1 C2 C3 F1A -149.2(17)
O1 C2 C4 F6 74(2)
O1 C2 C4 F4 -93(2)
O1 C2 C4 F5 168.1(12)
O1 C2 C4 F6A 153.9(17)
O1 C2 C4 F4A 27(2)
O1 C2 C4 F5A -72(2)
O1 C2 C1 P -7.4(9)
O1 C2 O1S P 1.5(11)
O1 C2 C1S P 5(3)
C1 P C2 C3 82.3(14)
C1 P C2 C4 -100.5(15)
C1 P C2 O1 168.2(15)
C1 P C2 O1S -14.1(14)
C1 P C2 C1S 170.5(13)
C1 P C5 Si1 21.6(7)
C1 P C5 Si2 -124.6(6)
C1 P O1 C2 -9.0(12)
C1 P O1S C2 148(3)
C1 P C1S C2 -7.1(10)
C1 C2 C3 F1 46.6(17)
C1 C2 C3 F3 165.0(13)
C1 C2 C3 F2 -79.7(15)
C1 C2 C3 F2A -166.7(18)
C1 C2 C3 F3A 62.3(18)
C1 C2 C3 F1A -46.7(17)
C1 C2 C4 F6 -35(2)
C1 C2 C4 F4 158(2)
C1 C2 C4 F5 59.2(14)
C1 C2 C4 F6A 45(2)
C1 C2 C4 F4A -81.8(18)
C1 C2 C4 F5A 179.4(17)
C1 C2 O1 P 10.0(13)
C1 C2 O1S P -144(3)
C1 C2 C1S P 8.8(12)
O1S P C2 C3 96.4(15)
O1S P C2 C4 -86.4(15)
O1S P C2 O1 -177.6(17)
O1S P C2 C1 14.1(14)
O1S P C2 C1S -175.4(14)
O1S P C5 Si1 37.0(7)
O1S P C5 Si2 -109.1(6)
O1S P O1 C2 1.4(10)
O1S P C1 C2 -21(2)
O1S P C1S C2 2.4(7)
O1S C2 C3 F1 35(2)
O1S C2 C3 F3 153.2(14)
O1S C2 C3 F2 -91.5(16)
O1S C2 C3 F2A -178.5(19)
O1S C2 C3 F3A 51(2)
O1S C2 C3 F1A -58.5(19)
O1S C2 C4 F6 -13(2)
O1S C2 C4 F4 -180(2)
O1S C2 C4 F5 81.5(14)
O1S C2 C4 F6A 67(2)
O1S C2 C4 F4A -60(2)
O1S C2 C4 F5A -158.3(17)
O1S C2 O1 P -1.5(11)
O1S C2 C1 P 26(3)
O1S C2 C1S P -3.0(9)
C1S P C2 C3 -88.2(13)
C1S P C2 C4 89.0(15)
C1S P C2 O1 -2.3(15)
C1S P C2 C1 -170.5(13)
C1S P C2 O1S 175.4(14)
C1S P C5 Si1 120.2(7)
C1S P C5 Si2 -26.0(7)
C1S P O1 C2 175(4)
C1S P C1 C2 6.9(9)
C1S P O1S C2 -3.4(11)
C1S C2 C3 F1 -73.3(17)
C1S C2 C3 F3 45.0(14)
C1S C2 C3 F2 160.3(14)
C1S C2 C3 F2A 73.3(19)
C1S C2 C3 F3A -57.7(19)
C1S C2 C3 F1A -166.7(15)
C1S C2 C4 F6 91(2)
C1S C2 C4 F4 -76(2)
C1S C2 C4 F5 -175.3(10)
C1S C2 C4 F6A 170.5(16)
C1S C2 C4 F4A 43.7(18)
C1S C2 C4 F5A -55(2)
C1S C2 O1 P -174(4)
C1S C2 C1 P -8.6(12)
C1S C2 O1S P 3.9(12)
